data_4023607
loop_
_publ_author_name
'Steven R. Angle'
'Inchang Choi'
'Fook S. Tham'

_publ_section_title
;
 Stereoselective Synthesis of 3-Alkyl-2-aryltetrahydrofuran-4-ols:
 Total Synthesis of (\+-)-Paulownin
;
_journal_name_full 'Journal of Organic Chemistry'
_journal_page_first 6268
_journal_page_last 6278
_journal_paper_doi 10.1021/jo800901r
_journal_volume 73
_journal_year 2008
_chemical_formula_sum 'C25 H23 N O6'
_chemical_formula_weight 433.44
_chemical_name_systematic
; 
 ? 
;
_space_group_IT_number 2
_symmetry_cell_setting triclinic
_symmetry_space_group_name_Hall '-P 1'
_symmetry_space_group_name_H-M 'P -1'
_atom_sites_solution_hydrogens geom
_atom_sites_solution_primary direct
_atom_sites_solution_secondary difmap
_audit_creation_method SHELXL-97
_cell_angle_alpha 65.954(5)
_cell_angle_beta 74.125(6)
_cell_angle_gamma 83.048(5)
_cell_formula_units_Z 2
_cell_length_a 9.8258(17)
_cell_length_b 10.8177(19)
_cell_length_c 11.603(2)
_cell_measurement_reflns_used 971
_cell_measurement_temperature 233(2)
_cell_measurement_theta_max 30.66
_cell_measurement_theta_min 2.72
_cell_volume 1083.2(3)
_computing_cell_refinement 'Bruker SMART'
_computing_data_collection 'Bruker SMART'
_computing_data_reduction 'Bruker SAINT'
_computing_molecular_graphics 'Bruker SHELXTL'
_computing_publication_material 'Bruker SHELXTL'
_computing_structure_refinement 'SHELXL-97 (Sheldrick, 2008)'
_computing_structure_solution 'SHELXS-97 (Sheldrick, 2008)'
_diffrn_ambient_temperature 233(2)
_diffrn_measured_fraction_theta_full 0.991
_diffrn_measured_fraction_theta_max 0.991
_diffrn_measurement_device_type 'CCD area detector'
_diffrn_measurement_method 'phi and omega scans'
_diffrn_radiation_monochromator graphite
_diffrn_radiation_source 'Normal-focus sealed tube'
_diffrn_radiation_type MoK\a
_diffrn_radiation_wavelength 0.71073
_diffrn_reflns_av_R_equivalents 0.0251
_diffrn_reflns_av_sigmaI/netI 0.0243
_diffrn_reflns_limit_h_max 13
_diffrn_reflns_limit_h_min -13
_diffrn_reflns_limit_k_max 14
_diffrn_reflns_limit_k_min -14
_diffrn_reflns_limit_l_max 15
_diffrn_reflns_limit_l_min -15
_diffrn_reflns_number 15102
_diffrn_reflns_theta_full 28.28
_diffrn_reflns_theta_max 28.28
_diffrn_reflns_theta_min 1.98
_exptl_absorpt_coefficient_mu 0.095
_exptl_absorpt_correction_T_max 0.9629
_exptl_absorpt_correction_T_min 0.9494
_exptl_absorpt_correction_type multi-scan
_exptl_absorpt_process_details 'Bruker SADABS'
_exptl_crystal_colour colorless
_exptl_crystal_density_diffrn 1.329
_exptl_crystal_density_meas ?
_exptl_crystal_density_method .
_exptl_crystal_description 'prism frag'
_exptl_crystal_F_000 456
_exptl_crystal_size_max 0.55
_exptl_crystal_size_mid 0.45
_exptl_crystal_size_min 0.40
_refine_diff_density_max 0.296
_refine_diff_density_min -0.186
_refine_diff_density_rms 0.038
_refine_ls_extinction_method none
_refine_ls_goodness_of_fit_ref 1.025
_refine_ls_hydrogen_treatment constr
_refine_ls_matrix_type full
_refine_ls_number_parameters 314
_refine_ls_number_reflns 5335
_refine_ls_number_restraints 0
_refine_ls_restrained_S_all 1.025
_refine_ls_R_factor_all 0.0554
_refine_ls_R_factor_gt 0.0426
_refine_ls_shift/su_max 0.000
_refine_ls_shift/su_mean 0.000
_refine_ls_structure_factor_coef Fsqd
_refine_ls_weighting_details 'calc w=1/[\s^2^(Fo^2^)+(0.0569P)^2^+0.2808P] where P=(Fo^2^+2Fc^2^)/3'
_refine_ls_weighting_scheme calc
_refine_ls_wR_factor_gt 0.1121
_refine_ls_wR_factor_ref 0.1260
_reflns_number_gt 4217
_reflns_number_total 5335
_reflns_threshold_expression >2sigma(I)
_cod_data_source_file jo800901r-file005.cif
_cod_data_source_block sa221s
_cod_depositor_comments
;
The following automatic conversions were performed:
'_symmetry_cell_setting' value 'Triclinic' changed to 'triclinic'
according to '/home/saulius/struct/CIF-dictionaries/cif_core.dic'
dictionary named 'cif_core.dic' version 2.4.1 from 2010-06-29.

Automatic conversion script
Id: cif_fix_enum 1527 2010-12-29 10:47:43Z saulius 
;
_cod_database_code 4023607

loop_
_symmetry_equiv_pos_as_xyz
'x, y, z'
'-x, -y, -z'

loop_
_atom_site_label
_atom_site_type_symbol
_atom_site_fract_x
_atom_site_fract_y
_atom_site_fract_z
_atom_site_U_iso_or_equiv
_atom_site_adp_type
_atom_site_occupancy
_atom_site_symmetry_multiplicity
_atom_site_calc_flag
_atom_site_refinement_flags
_atom_site_disorder_assembly
_atom_site_disorder_group
O1 O 0.33898(10) 0.76071(9) 0.21499(10) 0.0413(2) Uani 1 1 d . . .
C2 C 0.43813(12) 0.65244(12) 0.25250(12) 0.0346(3) Uani 1 1 d . . .
H2 H 0.5138 0.6582 0.1741 0.037(4) Uiso 1 1 calc R . .
C3 C 0.50373(12) 0.68035(12) 0.34664(12) 0.0347(3) Uani 1 1 d . . .
H3 H 0.4925 0.6022 0.4314 0.037(4) Uiso 1 1 calc R . .
C4 C 0.42391(13) 0.80444(12) 0.36160(12) 0.0352(3) Uani 1 1 d . . .
H4 H 0.3371 0.7723 0.4326 0.035(3) Uiso 1 1 calc R . .
C5 C 0.37853(13) 0.87324(12) 0.23433(12) 0.0349(3) Uani 1 1 d . . .
H5 H 0.4604 0.9198 0.1630 0.032(3) Uiso 1 1 calc R . .
C6 C 0.50182(16) 0.89354(15) 0.39505(15) 0.0477(3) Uani 1 1 d . . .
H6A H 0.5856 0.9299 0.3254 0.061(5) Uiso 1 1 calc R . .
H6B H 0.5293 0.8402 0.4756 0.064(5) Uiso 1 1 calc R . .
H6C H 0.4402 0.9674 0.4054 0.067(5) Uiso 1 1 calc R . .
C7 C 0.25439(13) 0.96916(12) 0.23287(12) 0.0353(3) Uani 1 1 d . . .
C8 C 0.26259(15) 1.09964(13) 0.13859(13) 0.0413(3) Uani 1 1 d . . .
H8 H 0.3485 1.1299 0.0761 0.054(4) Uiso 1 1 calc R . .
C9 C 0.14665(17) 1.18626(13) 0.13468(14) 0.0473(3) Uani 1 1 d . . .
H9 H 0.1546 1.2746 0.0700 0.059(5) Uiso 1 1 calc R . .
C10 C 0.01980(15) 1.14394(13) 0.22493(13) 0.0401(3) Uani 1 1 d . . .
C11 C 0.00926(15) 1.01422(14) 0.31948(15) 0.0473(3) Uani 1 1 d . . .
H11 H -0.0769 0.9840 0.3816 0.058(5) Uiso 1 1 calc R . .
C12 C 0.12652(15) 0.92880(14) 0.32233(15) 0.0476(3) Uani 1 1 d . . .
H12 H 0.1185 0.8407 0.3873 0.053(4) Uiso 1 1 calc R . .
C13 C 0.36274(13) 0.52081(12) 0.30443(13) 0.0373(3) Uani 1 1 d . . .
C14 C 0.23962(16) 0.49450(16) 0.40204(15) 0.0502(3) Uani 1 1 d . . .
H14 H 0.2038 0.5576 0.4398 0.053(5) Uiso 1 1 calc R . .
C15 C 0.16875(19) 0.37471(19) 0.44428(17) 0.0649(5) Uani 1 1 d . . .
H15 H 0.0851 0.3565 0.5112 0.081(6) Uiso 1 1 calc R . .
C16 C 0.2200(2) 0.28189(17) 0.38889(18) 0.0671(5) Uani 1 1 d . . .
H16 H 0.1703 0.2017 0.4168 0.084(6) Uiso 1 1 calc R . .
C17 C 0.3427(2) 0.30663(16) 0.29374(19) 0.0604(4) Uani 1 1 d . . .
H17 H 0.3786 0.2427 0.2570 0.081(6) Uiso 1 1 calc R . .
C18 C 0.41439(16) 0.42558(14) 0.25121(15) 0.0465(3) Uani 1 1 d . . .
H18 H 0.4991 0.4421 0.1855 0.059(5) Uiso 1 1 calc R . .
O4 O -0.08927(12) 1.23617(10) 0.21380(11) 0.0543(3) Uani 1 1 d . . .
C19 C -0.22051(17) 1.19571(17) 0.30557(18) 0.0576(4) Uani 1 1 d . . .
H19A H -0.2558 1.1195 0.2991 0.063(5) Uiso 1 1 calc R . .
H19B H -0.2877 1.2704 0.2881 0.070(5) Uiso 1 1 calc R . .
H19C H -0.2081 1.1695 0.3926 0.077(6) Uiso 1 1 calc R . .
O2 O 0.70184(10) 0.49587(9) 0.32770(11) 0.0505(3) Uani 1 1 d . . .
O3 O 0.65116(9) 0.71544(8) 0.28496(9) 0.0387(2) Uani 1 1 d . . .
C20 C 0.73875(13) 0.61187(12) 0.28010(13) 0.0379(3) Uani 1 1 d . . .
C21 C 0.88512(13) 0.65785(12) 0.20619(13) 0.0364(3) Uani 1 1 d . . .
C22 C 0.98228(14) 0.56416(14) 0.17641(15) 0.0442(3) Uani 1 1 d . . .
H22 H 0.9559 0.4735 0.2068 0.055(5) Uiso 1 1 calc R . .
C23 C 1.11730(15) 0.60401(15) 0.10241(15) 0.0465(3) Uani 1 1 d . . .
H23 H 1.1842 0.5417 0.0815 0.064(5) Uiso 1 1 calc R . .
C24 C 1.15123(13) 0.73753(14) 0.06009(12) 0.0398(3) Uani 1 1 d . . .
C25 C 1.05876(14) 0.83202(13) 0.09039(14) 0.0416(3) Uani 1 1 d . . .
H25 H 1.0869 0.9219 0.0616 0.055(5) Uiso 1 1 calc R . .
C26 C 0.92365(13) 0.79148(13) 0.16418(14) 0.0404(3) Uani 1 1 d . . .
H26 H 0.8579 0.8540 0.1860 0.049(4) Uiso 1 1 calc R . .
N1 N 1.29314(13) 0.78243(14) -0.02197(12) 0.0508(3) Uani 1 1 d . . .
O5 O 1.38140(12) 0.69619(14) -0.03446(13) 0.0674(3) Uani 1 1 d . . .
O6 O 1.31520(13) 0.90391(13) -0.07413(12) 0.0686(3) Uani 1 1 d . . .

loop_
_atom_site_aniso_label
_atom_site_aniso_U_11
_atom_site_aniso_U_22
_atom_site_aniso_U_33
_atom_site_aniso_U_23
_atom_site_aniso_U_13
_atom_site_aniso_U_12
O1 0.0447(5) 0.0339(4) 0.0563(6) -0.0219(4) -0.0254(4) 0.0055(4)
C2 0.0312(6) 0.0315(6) 0.0425(6) -0.0155(5) -0.0097(5) -0.0006(4)
C3 0.0299(5) 0.0303(5) 0.0422(6) -0.0107(5) -0.0100(5) -0.0044(4)
C4 0.0336(6) 0.0341(6) 0.0395(6) -0.0152(5) -0.0094(5) -0.0034(5)
C5 0.0353(6) 0.0306(6) 0.0395(6) -0.0139(5) -0.0090(5) -0.0032(5)
C6 0.0499(8) 0.0476(8) 0.0571(8) -0.0278(7) -0.0186(7) -0.0035(6)
C7 0.0384(6) 0.0305(6) 0.0394(6) -0.0140(5) -0.0122(5) -0.0016(5)
C8 0.0466(7) 0.0342(6) 0.0392(6) -0.0115(5) -0.0076(5) -0.0038(5)
C9 0.0607(9) 0.0297(6) 0.0456(7) -0.0088(5) -0.0147(6) 0.0028(6)
C10 0.0484(7) 0.0343(6) 0.0445(7) -0.0204(5) -0.0177(6) 0.0073(5)
C11 0.0403(7) 0.0417(7) 0.0510(8) -0.0127(6) -0.0065(6) 0.0011(5)
C12 0.0429(7) 0.0327(6) 0.0526(8) -0.0044(6) -0.0085(6) 0.0001(5)
C13 0.0364(6) 0.0339(6) 0.0459(7) -0.0165(5) -0.0141(5) -0.0032(5)
C14 0.0459(8) 0.0548(8) 0.0527(8) -0.0240(7) -0.0064(6) -0.0138(6)
C15 0.0618(10) 0.0731(11) 0.0538(9) -0.0131(8) -0.0091(8) -0.0341(9)
C16 0.0923(13) 0.0451(8) 0.0679(11) -0.0076(8) -0.0362(10) -0.0305(9)
C17 0.0812(12) 0.0377(7) 0.0745(11) -0.0237(7) -0.0340(9) -0.0045(7)
C18 0.0495(8) 0.0381(7) 0.0592(8) -0.0235(6) -0.0184(7) 0.0009(6)
O4 0.0579(6) 0.0419(5) 0.0619(7) -0.0217(5) -0.0179(5) 0.0166(5)
C19 0.0498(8) 0.0567(9) 0.0745(11) -0.0361(8) -0.0181(8) 0.0145(7)
O2 0.0425(5) 0.0332(5) 0.0721(7) -0.0189(5) -0.0098(5) -0.0040(4)
O3 0.0287(4) 0.0315(4) 0.0543(5) -0.0139(4) -0.0114(4) -0.0021(3)
C20 0.0345(6) 0.0333(6) 0.0485(7) -0.0155(5) -0.0151(5) -0.0004(5)
C21 0.0315(6) 0.0353(6) 0.0444(7) -0.0144(5) -0.0149(5) 0.0001(5)
C22 0.0397(7) 0.0345(6) 0.0581(8) -0.0174(6) -0.0136(6) 0.0010(5)
C23 0.0396(7) 0.0449(7) 0.0557(8) -0.0229(6) -0.0110(6) 0.0064(6)
C24 0.0333(6) 0.0472(7) 0.0368(6) -0.0133(5) -0.0098(5) -0.0022(5)
C25 0.0378(6) 0.0364(6) 0.0496(7) -0.0128(5) -0.0141(5) -0.0036(5)
C26 0.0329(6) 0.0362(6) 0.0545(8) -0.0190(6) -0.0133(5) 0.0010(5)
N1 0.0417(6) 0.0620(8) 0.0422(6) -0.0171(6) -0.0036(5) -0.0045(6)
O5 0.0452(6) 0.0813(8) 0.0678(8) -0.0349(7) 0.0055(5) 0.0024(6)
O6 0.0570(7) 0.0622(7) 0.0613(7) -0.0065(6) 0.0035(5) -0.0165(6)

loop_
_atom_type_symbol
_atom_type_description
_atom_type_scat_dispersion_real
_atom_type_scat_dispersion_imag
_atom_type_scat_source
C C 0.0033 0.0016 'International Tables Vol C Tables 4.2.6.8 and 6.1.1.4'
H H 0.0000 0.0000 'International Tables Vol C Tables 4.2.6.8 and 6.1.1.4'
N N 0.0061 0.0033 'International Tables Vol C Tables 4.2.6.8 and 6.1.1.4'
O O 0.0106 0.0060 'International Tables Vol C Tables 4.2.6.8 and 6.1.1.4'

loop_
_geom_angle_atom_site_label_1
_geom_angle_atom_site_label_2
_geom_angle_atom_site_label_3
_geom_angle
_geom_angle_site_symmetry_1
_geom_angle_site_symmetry_3
_geom_angle_publ_flag
C2 O1 C5 108.29(9) . . ?
O1 C2 C13 108.39(10) . . ?
O1 C2 C3 105.53(9) . . ?
C13 C2 C3 117.18(10) . . ?
O1 C2 H2 108.5 . . ?
C13 C2 H2 108.5 . . ?
C3 C2 H2 108.5 . . ?
O3 C3 C4 108.37(9) . . ?
O3 C3 C2 109.16(10) . . ?
C4 C3 C2 104.28(9) . . ?
O3 C3 H3 111.6 . . ?
C4 C3 H3 111.6 . . ?
C2 C3 H3 111.6 . . ?
C3 C4 C6 116.41(11) . . ?
C3 C4 C5 102.23(10) . . ?
C6 C4 C5 115.57(11) . . ?
C3 C4 H4 107.4 . . ?
C6 C4 H4 107.4 . . ?
C5 C4 H4 107.4 . . ?
O1 C5 C7 107.91(10) . . ?
O1 C5 C4 102.61(9) . . ?
C7 C5 C4 117.07(10) . . ?
O1 C5 H5 109.6 . . ?
C7 C5 H5 109.6 . . ?
C4 C5 H5 109.6 . . ?
C4 C6 H6A 109.5 . . ?
C4 C6 H6B 109.5 . . ?
H6A C6 H6B 109.5 . . ?
C4 C6 H6C 109.5 . . ?
H6A C6 H6C 109.5 . . ?
H6B C6 H6C 109.5 . . ?
C12 C7 C8 117.54(12) . . ?
C12 C7 C5 121.15(11) . . ?
C8 C7 C5 121.26(12) . . ?
C9 C8 C7 121.17(13) . . ?
C9 C8 H8 119.4 . . ?
C7 C8 H8 119.4 . . ?
C10 C9 C8 120.39(12) . . ?
C10 C9 H9 119.8 . . ?
C8 C9 H9 119.8 . . ?
O4 C10 C9 116.48(12) . . ?
O4 C10 C11 124.15(13) . . ?
C9 C10 C11 119.37(12) . . ?
C10 C11 C12 119.54(13) . . ?
C10 C11 H11 120.2 . . ?
C12 C11 H11 120.2 . . ?
C7 C12 C11 121.99(12) . . ?
C7 C12 H12 119.0 . . ?
C11 C12 H12 119.0 . . ?
C14 C13 C18 119.12(12) . . ?
C14 C13 C2 120.91(12) . . ?
C18 C13 C2 119.94(12) . . ?
C13 C14 C15 119.75(15) . . ?
C13 C14 H14 120.1 . . ?
C15 C14 H14 120.1 . . ?
C16 C15 C14 120.52(16) . . ?
C16 C15 H15 119.7 . . ?
C14 C15 H15 119.7 . . ?
C17 C16 C15 119.90(14) . . ?
C17 C16 H16 120.1 . . ?
C15 C16 H16 120.1 . . ?
C16 C17 C18 120.03(16) . . ?
C16 C17 H17 120.0 . . ?
C18 C17 H17 120.0 . . ?
C17 C18 C13 120.66(15) . . ?
C17 C18 H18 119.7 . . ?
C13 C18 H18 119.7 . . ?
C10 O4 C19 117.70(12) . . ?
O4 C19 H19A 109.5 . . ?
O4 C19 H19B 109.5 . . ?
H19A C19 H19B 109.5 . . ?
O4 C19 H19C 109.5 . . ?
H19A C19 H19C 109.5 . . ?
H19B C19 H19C 109.5 . . ?
C20 O3 C3 115.41(9) . . ?
O2 C20 O3 123.71(12) . . ?
O2 C20 C21 124.33(12) . . ?
O3 C20 C21 111.93(10) . . ?
C26 C21 C22 120.55(12) . . ?
C26 C21 C20 121.33(11) . . ?
C22 C21 C20 118.09(11) . . ?
C23 C22 C21 120.04(12) . . ?
C23 C22 H22 120.0 . . ?
C21 C22 H22 120.0 . . ?
C24 C23 C22 117.98(12) . . ?
C24 C23 H23 121.0 . . ?
C22 C23 H23 121.0 . . ?
C25 C24 C23 123.43(12) . . ?
C25 C24 N1 117.91(12) . . ?
C23 C24 N1 118.66(12) . . ?
C24 C25 C26 118.24(12) . . ?
C24 C25 H25 120.9 . . ?
C26 C25 H25 120.9 . . ?
C25 C26 C21 119.72(12) . . ?
C25 C26 H26 120.1 . . ?
C21 C26 H26 120.1 . . ?
O5 N1 O6 124.17(13) . . ?
O5 N1 C24 118.01(13) . . ?
O6 N1 C24 117.81(13) . . ?

loop_
_geom_bond_atom_site_label_1
_geom_bond_atom_site_label_2
_geom_bond_distance
_geom_bond_site_symmetry_2
_geom_bond_publ_flag
O1 C2 1.4319(14) . ?
O1 C5 1.4381(14) . ?
C2 C13 1.5005(16) . ?
C2 C3 1.5495(17) . ?
C2 H2 0.9900 . ?
C3 O3 1.4489(14) . ?
C3 C4 1.5191(17) . ?
C3 H3 0.9900 . ?
C4 C6 1.5203(17) . ?
C4 C5 1.5225(17) . ?
C4 H4 0.9900 . ?
C5 C7 1.5018(17) . ?
C5 H5 0.9900 . ?
C6 H6A 0.9700 . ?
C6 H6B 0.9700 . ?
C6 H6C 0.9700 . ?
C7 C12 1.3772(18) . ?
C7 C8 1.3844(18) . ?
C8 C9 1.383(2) . ?
C8 H8 0.9400 . ?
C9 C10 1.376(2) . ?
C9 H9 0.9400 . ?
C10 O4 1.3683(16) . ?
C10 C11 1.3791(19) . ?
C11 C12 1.3859(19) . ?
C11 H11 0.9400 . ?
C12 H12 0.9400 . ?
C13 C14 1.3778(19) . ?
C13 C18 1.3858(19) . ?
C14 C15 1.385(2) . ?
C14 H14 0.9400 . ?
C15 C16 1.379(3) . ?
C15 H15 0.9400 . ?
C16 C17 1.361(3) . ?
C16 H16 0.9400 . ?
C17 C18 1.381(2) . ?
C17 H17 0.9400 . ?
C18 H18 0.9400 . ?
O4 C19 1.412(2) . ?
C19 H19A 0.9700 . ?
C19 H19B 0.9700 . ?
C19 H19C 0.9700 . ?
O2 C20 1.2030(15) . ?
O3 C20 1.3381(15) . ?
C20 C21 1.4840(17) . ?
C21 C26 1.3885(17) . ?
C21 C22 1.3888(18) . ?
C22 C23 1.377(2) . ?
C22 H22 0.9400 . ?
C23 C24 1.374(2) . ?
C23 H23 0.9400 . ?
C24 C25 1.3738(19) . ?
C24 N1 1.4654(17) . ?
C25 C26 1.3788(18) . ?
C25 H25 0.9400 . ?
C26 H26 0.9400 . ?
N1 O5 1.2203(17) . ?
N1 O6 1.2204(18) . ?

loop_
_geom_torsion_atom_site_label_1
_geom_torsion_atom_site_label_2
_geom_torsion_atom_site_label_3
_geom_torsion_atom_site_label_4
_geom_torsion
_geom_torsion_site_symmetry_1
_geom_torsion_site_symmetry_2
_geom_torsion_site_symmetry_3
_geom_torsion_site_symmetry_4
_geom_torsion_publ_flag
C5 O1 C2 C13 148.71(10) . . . . ?
C5 O1 C2 C3 22.41(12) . . . . ?
O1 C2 C3 O3 -111.85(10) . . . . ?
C13 C2 C3 O3 127.43(11) . . . . ?
O1 C2 C3 C4 3.79(12) . . . . ?
C13 C2 C3 C4 -116.93(11) . . . . ?
O3 C3 C4 C6 -37.12(15) . . . . ?
C2 C3 C4 C6 -153.31(11) . . . . ?
O3 C3 C4 C5 89.80(11) . . . . ?
C2 C3 C4 C5 -26.39(11) . . . . ?
C2 O1 C5 C7 -163.80(10) . . . . ?
C2 O1 C5 C4 -39.57(12) . . . . ?
C3 C4 C5 O1 40.00(11) . . . . ?
C6 C4 C5 O1 167.46(11) . . . . ?
C3 C4 C5 C7 157.93(10) . . . . ?
C6 C4 C5 C7 -74.61(14) . . . . ?
O1 C5 C7 C12 60.28(16) . . . . ?
C4 C5 C7 C12 -54.74(16) . . . . ?
O1 C5 C7 C8 -117.18(13) . . . . ?
C4 C5 C7 C8 127.80(13) . . . . ?
C12 C7 C8 C9 0.1(2) . . . . ?
C5 C7 C8 C9 177.70(12) . . . . ?
C7 C8 C9 C10 -0.2(2) . . . . ?
C8 C9 C10 O4 -179.97(13) . . . . ?
C8 C9 C10 C11 0.0(2) . . . . ?
O4 C10 C11 C12 -179.82(14) . . . . ?
C9 C10 C11 C12 0.2(2) . . . . ?
C8 C7 C12 C11 0.1(2) . . . . ?
C5 C7 C12 C11 -177.49(13) . . . . ?
C10 C11 C12 C7 -0.2(2) . . . . ?
O1 C2 C13 C14 -52.98(16) . . . . ?
C3 C2 C13 C14 66.23(16) . . . . ?
O1 C2 C13 C18 124.93(13) . . . . ?
C3 C2 C13 C18 -115.87(14) . . . . ?
C18 C13 C14 C15 -0.8(2) . . . . ?
C2 C13 C14 C15 177.16(14) . . . . ?
C13 C14 C15 C16 -0.4(3) . . . . ?
C14 C15 C16 C17 1.3(3) . . . . ?
C15 C16 C17 C18 -1.1(3) . . . . ?
C16 C17 C18 C13 0.0(2) . . . . ?
C14 C13 C18 C17 1.0(2) . . . . ?
C2 C13 C18 C17 -176.98(13) . . . . ?
C9 C10 O4 C19 -179.66(13) . . . . ?
C11 C10 O4 C19 0.3(2) . . . . ?
C4 C3 O3 C20 171.80(10) . . . . ?
C2 C3 O3 C20 -75.22(13) . . . . ?
C3 O3 C20 O2 -3.09(19) . . . . ?
C3 O3 C20 C21 175.35(10) . . . . ?
O2 C20 C21 C26 -173.94(14) . . . . ?
O3 C20 C21 C26 7.63(18) . . . . ?
O2 C20 C21 C22 8.0(2) . . . . ?
O3 C20 C21 C22 -170.44(12) . . . . ?
C26 C21 C22 C23 -1.3(2) . . . . ?
C20 C21 C22 C23 176.76(13) . . . . ?
C21 C22 C23 C24 0.0(2) . . . . ?
C22 C23 C24 C25 1.6(2) . . . . ?
C22 C23 C24 N1 -178.22(13) . . . . ?
C23 C24 C25 C26 -1.8(2) . . . . ?
N1 C24 C25 C26 178.02(12) . . . . ?
C24 C25 C26 C21 0.4(2) . . . . ?
C22 C21 C26 C25 1.1(2) . . . . ?
C20 C21 C26 C25 -176.90(12) . . . . ?
C25 C24 N1 O5 170.19(13) . . . . ?
C23 C24 N1 O5 -10.0(2) . . . . ?
C25 C24 N1 O6 -10.3(2) . . . . ?
C23 C24 N1 O6 169.60(14) . . . . ?
